data_4505519
loop_
_publ_author_name
'Chen, Shuo'
'Fan, Rui-Qing'
'Sun, Cun-Fa'
'Wang, Ping'
'Yang, Yu-Lin'
'Su, Qing'
'Mu, Ying'

_publ_section_title
;
 Synthesis, Structure, and Luminescent Properties of Lanthanide-Based
 Two-Dimensional and Three-Dimensional Metal--Organic Frameworks with
 2,4&#x2032;-Biphenyldicarboxylic Acid
;
_journal_issue 3
_journal_name_full 'Crystal Growth &amp; Design'
_journal_page_first 1337
_journal_paper_doi 10.1021/cg201411b
_journal_volume 12
_journal_year 2012
_chemical_formula_sum 'C28 H23 Eu2 N O15'
_chemical_formula_weight 917.39
_chemical_name_common Eu1
_chemical_name_systematic
; 
 ? 
;
_space_group_IT_number 14
_symmetry_cell_setting monoclinic
_symmetry_space_group_name_Hall '-P 2ybc'
_symmetry_space_group_name_H-M 'P 1 21/c 1'
_atom_sites_solution_hydrogens geom
_atom_sites_solution_primary direct
_atom_sites_solution_secondary difmap
_audit_creation_method SHELXL-97
_cell_angle_alpha 90.00
_cell_angle_beta 102.68(3)
_cell_angle_gamma 90.00
_cell_formula_units_Z 4
_cell_length_a 19.239(4)
_cell_length_b 16.373(3)
_cell_length_c 9.3961(19)
_cell_measurement_reflns_used 26991
_cell_measurement_temperature 293(2)
_cell_measurement_theta_max 27.48
_cell_measurement_theta_min 3.01
_cell_volume 2887.6(10)
_computing_cell_refinement 'Bruker SMART'
_computing_data_collection 'Bruker SMART'
_computing_data_reduction 'Bruker SAINT'
_computing_molecular_graphics SHELXP-97
_computing_publication_material SHELXTL
_computing_structure_refinement 'SHELXL-97 (Sheldrick, 1997)'
_computing_structure_solution 'SHELXS-97 (Sheldrick, 1997)'
_diffrn_ambient_temperature 293(2)
_diffrn_measured_fraction_theta_full 0.987
_diffrn_measured_fraction_theta_max 0.987
_diffrn_measurement_device_type 'Bruker Smart APEX CCD area detector'
_diffrn_measurement_method 'phi and omega scans'
_diffrn_radiation_monochromator graphite
_diffrn_radiation_source 'fine-focus sealed tube'
_diffrn_radiation_type MoK\a
_diffrn_radiation_wavelength 0.71073
_diffrn_reflns_av_R_equivalents 0.0507
_diffrn_reflns_av_sigmaI/netI 0.0471
_diffrn_reflns_limit_h_max 24
_diffrn_reflns_limit_h_min -24
_diffrn_reflns_limit_k_max 21
_diffrn_reflns_limit_k_min -21
_diffrn_reflns_limit_l_max 12
_diffrn_reflns_limit_l_min -12
_diffrn_reflns_number 26991
_diffrn_reflns_theta_full 27.48
_diffrn_reflns_theta_max 27.48
_diffrn_reflns_theta_min 3.01
_diffrn_standards_decay_% 0
_diffrn_standards_interval_count 0
_diffrn_standards_interval_time 0
_diffrn_standards_number 0
_exptl_absorpt_coefficient_mu 4.383
_exptl_absorpt_correction_T_max 0.4428
_exptl_absorpt_correction_T_min 0.3570
_exptl_absorpt_correction_type multi-scan
_exptl_absorpt_process_details SADABS
_exptl_crystal_colour colorless
_exptl_crystal_density_diffrn 2.110
_exptl_crystal_density_method 'not measured'
_exptl_crystal_description block
_exptl_crystal_F_000 1776
_exptl_crystal_size_max 0.30
_exptl_crystal_size_mid 0.27
_exptl_crystal_size_min 0.22
_refine_diff_density_max 1.762
_refine_diff_density_min -2.129
_refine_diff_density_rms 0.168
_refine_ls_extinction_method none
_refine_ls_goodness_of_fit_ref 1.197
_refine_ls_hydrogen_treatment constr
_refine_ls_matrix_type full
_refine_ls_number_parameters 415
_refine_ls_number_reflns 6534
_refine_ls_number_restraints 0
_refine_ls_restrained_S_all 1.197
_refine_ls_R_factor_all 0.0561
_refine_ls_R_factor_gt 0.0436
_refine_ls_shift/su_max 0.001
_refine_ls_shift/su_mean 0.000
_refine_ls_structure_factor_coef Fsqd
_refine_ls_weighting_details 'calc w=1/[\s^2^(Fo^2^)+(0.0000P)^2^+23.0073P] where P=(Fo^2^+2Fc^2^)/3'
_refine_ls_weighting_scheme calc
_refine_ls_wR_factor_gt 0.0932
_refine_ls_wR_factor_ref 0.0968
_reflns_number_gt 5437
_reflns_number_total 6534
_reflns_threshold_expression >2sigma(I)
_cod_data_source_file cg201411b_si_002.cif
_cod_data_source_block 1-833808
_cod_depositor_comments
;
The following automatic conversions were performed:

'_symmetry_cell_setting' value 'Monoclinic' changed to 'monoclinic'
according to /home/saulius/struct/CIF-dictionaries/cif_core.dic
dictionary named 'cif_core.dic' version 2.4.1 from 2010-06-29.

Automatic conversion script
Id: cif_fix_values 1715 2011-07-08 13:25:40Z adriana 
;
_cod_original_sg_symbol_H-M P21/c
_cod_database_code 4505519

loop_
_symmetry_equiv_pos_as_xyz
'x, y, z'
'-x, y+1/2, -z+1/2'
'-x, -y, -z'
'x, -y-1/2, z-1/2'

loop_
_atom_site_label
_atom_site_type_symbol
_atom_site_fract_x
_atom_site_fract_y
_atom_site_fract_z
_atom_site_U_iso_or_equiv
_atom_site_adp_type
_atom_site_occupancy
_atom_site_symmetry_multiplicity
_atom_site_calc_flag
_atom_site_refinement_flags
Eu1 Eu -0.365548(17) 0.247448(18) -0.54536(3) 0.01958(9) Uani 1 1 d .
Eu2 Eu -0.126988(17) 0.262616(17) -0.43140(3) 0.01824(9) Uani 1 1 d .
O1 O -0.4558(3) 0.1987(4) -0.4404(6) 0.0471(15) Uani 1 1 d .
O2 O -0.4669(3) 0.2858(4) -0.7153(6) 0.0448(14) Uani 1 1 d .
O3 O -0.3976(3) 0.3894(3) -0.4716(5) 0.0329(12) Uani 1 1 d .
O4 O -0.3346(3) 0.3839(3) -0.6405(5) 0.0263(10) Uani 1 1 d .
O5 O -0.0328(3) 0.3165(3) -0.5227(6) 0.0434(14) Uani 1 1 d .
O6 O -0.0322(3) 0.2313(3) -0.2427(6) 0.0416(13) Uani 1 1 d .
O7 O -0.0819(3) 0.1200(3) -0.4921(5) 0.0281(11) Uani 1 1 d .
O8 O -0.1621(3) 0.1248(3) -0.3579(5) 0.0245(10) Uani 1 1 d .
O9 O -0.2467(3) 0.2853(3) -0.4048(5) 0.0276(10) Uani 1 1 d .
O10 O -0.1823(3) 0.2811(3) -0.1814(6) 0.0403(14) Uani 1 1 d .
O11 O -0.3044(3) 0.2808(3) -0.2281(7) 0.0474(15) Uani 1 1 d .
O12 O -0.0798(3) 0.3891(3) -0.2908(5) 0.0358(12) Uani 1 1 d .
H12A H -0.0345 0.3885 -0.2725 0.054 Uiso 1 1 d R
H12C H -0.0939 0.3903 -0.2112 0.054 Uiso 1 1 d R
O13 O -0.1816(3) 0.3815(3) -0.5760(5) 0.0257(10) Uani 1 1 d .
H13A H -0.1488 0.4135 -0.5895 0.039 Uiso 1 1 d R
H13C H -0.2057 0.3653 -0.6580 0.039 Uiso 1 1 d R
O14 O -0.4230(3) 0.1236(3) -0.6885(5) 0.0350(12) Uani 1 1 d .
H14A H -0.4680 0.1279 -0.7032 0.042 Uiso 1 1 d R
H14B H -0.4106 0.1215 -0.7699 0.053 Uiso 1 1 d R
O15 O -0.3109(3) 0.1242(3) -0.4180(5) 0.0247(10) Uani 1 1 d .
H15A H -0.3185 0.1230 -0.3356 0.037 Uiso 1 1 calc R
N1 N -0.2453(4) 0.2851(4) -0.2635(7) 0.0386(16) Uani 1 1 d .
C1 C -0.4909(4) 0.1971(4) -0.3457(7) 0.0231(13) Uani 1 1 d .
C2 C -0.5665(3) 0.1685(4) -0.3822(6) 0.0202(13) Uani 1 1 d .
C3 C -0.5796(4) 0.0852(4) -0.3970(7) 0.0279(15) Uani 1 1 d .
H3A H -0.5421 0.0496 -0.3986 0.033 Uiso 1 1 calc R
C4 C -0.6481(4) 0.0544(4) -0.4094(8) 0.0334(17) Uani 1 1 d .
H4A H -0.6564 -0.0014 -0.4215 0.040 Uiso 1 1 calc R
C5 C -0.7030(4) 0.1062(4) -0.4039(8) 0.0348(17) Uani 1 1 d .
H5A H -0.7486 0.0857 -0.4094 0.042 Uiso 1 1 calc R
C6 C -0.6905(4) 0.1899(4) -0.3901(8) 0.0300(15) Uani 1 1 d .
H6B H -0.7284 0.2247 -0.3868 0.036 Uiso 1 1 calc R
C7 C -0.6234(3) 0.2231(4) -0.3811(7) 0.0216(13) Uani 1 1 d .
C8 C -0.6161(4) 0.3136(4) -0.3820(7) 0.0224(13) Uani 1 1 d .
C9 C -0.6478(4) 0.3627(4) -0.2906(7) 0.0295(16) Uani 1 1 d .
H9A H -0.6671 0.3382 -0.2187 0.035 Uiso 1 1 calc R
C10 C -0.6506(4) 0.4466(4) -0.3065(8) 0.0328(17) Uani 1 1 d .
H10A H -0.6724 0.4778 -0.2460 0.039 Uiso 1 1 calc R
C11 C -0.6216(4) 0.4850(4) -0.4110(7) 0.0220(13) Uani 1 1 d .
C12 C -0.5866(4) 0.4369(4) -0.4975(7) 0.0242(14) Uani 1 1 d .
H12B H -0.5647 0.4619 -0.5651 0.029 Uiso 1 1 calc R
C13 C -0.5843(4) 0.3526(4) -0.4831(7) 0.0256(14) Uani 1 1 d .
H13B H -0.5611 0.3217 -0.5417 0.031 Uiso 1 1 calc R
C14 C -0.3705(4) 0.4245(4) -0.5650(7) 0.0231(13) Uani 1 1 d .
C15 C -0.0029(4) 0.3013(4) -0.6252(7) 0.0232(14) Uani 1 1 d .
C16 C 0.0731(3) 0.3261(4) -0.6113(6) 0.0189(12) Uani 1 1 d .
C17 C 0.0888(4) 0.4093(4) -0.5989(7) 0.0259(14) Uani 1 1 d .
H17A H 0.0538 0.4461 -0.5865 0.031 Uiso 1 1 calc R
C18 C 0.1559(4) 0.4381(4) -0.6050(8) 0.0317(16) Uani 1 1 d .
H18A H 0.1655 0.4938 -0.5985 0.038 Uiso 1 1 calc R
C19 C 0.2080(4) 0.3836(4) -0.6206(8) 0.0331(16) Uani 1 1 d .
H19A H 0.2532 0.4025 -0.6238 0.040 Uiso 1 1 calc R
C20 C 0.1934(4) 0.3003(4) -0.6316(7) 0.0272(14) Uani 1 1 d .
H20A H 0.2291 0.2641 -0.6427 0.033 Uiso 1 1 calc R
C21 C 0.1261(4) 0.2701(4) -0.6262(6) 0.0214(13) Uani 1 1 d .
C22 C 0.1170(3) 0.1791(4) -0.6244(6) 0.0193(12) Uani 1 1 d .
C23 C 0.1451(4) 0.1301(4) -0.7188(7) 0.0264(15) Uani 1 1 d .
H23A H 0.1639 0.1541 -0.7917 0.032 Uiso 1 1 calc R
C24 C 0.1454(4) 0.0448(4) -0.7052(7) 0.0296(16) Uani 1 1 d .
H24A H 0.1656 0.0130 -0.7676 0.036 Uiso 1 1 calc R
C25 C 0.1162(3) 0.0074(4) -0.6003(6) 0.0203(13) Uani 1 1 d .
C26 C 0.0855(4) 0.0563(4) -0.5085(7) 0.0225(13) Uani 1 1 d .
H26A H 0.0645 0.0320 -0.4390 0.027 Uiso 1 1 calc R
C27 C 0.0862(4) 0.1411(4) -0.5203(7) 0.0228(13) Uani 1 1 d .
H27A H 0.0660 0.1728 -0.4580 0.027 Uiso 1 1 calc R
C28 C -0.1194(4) 0.0837(3) -0.4188(7) 0.0201(13) Uani 1 1 d .

loop_
_atom_site_aniso_label
_atom_site_aniso_U_11
_atom_site_aniso_U_22
_atom_site_aniso_U_33
_atom_site_aniso_U_23
_atom_site_aniso_U_13
_atom_site_aniso_U_12
Eu1 0.01791(17) 0.01860(15) 0.02396(16) 0.00537(11) 0.00831(12) 0.00317(12)
Eu2 0.01744(16) 0.01466(14) 0.02219(15) 0.00294(11) 0.00339(12) 0.00106(11)
O1 0.034(3) 0.069(4) 0.045(3) 0.013(3) 0.024(3) -0.005(3)
O2 0.025(3) 0.067(4) 0.041(3) 0.017(3) 0.004(2) 0.012(3)
O3 0.047(3) 0.024(2) 0.034(3) 0.0085(19) 0.025(2) 0.008(2)
O4 0.034(3) 0.021(2) 0.028(2) 0.0044(17) 0.015(2) 0.0066(19)
O5 0.042(3) 0.046(3) 0.053(3) -0.004(3) 0.032(3) -0.007(3)
O6 0.025(3) 0.044(3) 0.050(3) 0.013(3) -0.006(3) 0.005(2)
O7 0.033(3) 0.023(2) 0.034(3) 0.0057(18) 0.017(2) 0.005(2)
O8 0.030(3) 0.016(2) 0.031(2) 0.0009(17) 0.013(2) 0.0028(18)
O9 0.028(3) 0.030(3) 0.028(2) 0.0025(18) 0.014(2) 0.002(2)
O10 0.041(3) 0.028(3) 0.043(3) 0.007(2) -0.012(3) -0.005(2)
O11 0.044(4) 0.034(3) 0.082(4) 0.015(3) 0.053(3) 0.010(2)
O12 0.048(3) 0.029(3) 0.029(3) -0.001(2) 0.006(2) 0.002(2)
O13 0.031(3) 0.023(2) 0.023(2) 0.0051(17) 0.005(2) 0.0002(19)
O14 0.033(3) 0.040(3) 0.033(3) -0.002(2) 0.009(2) -0.003(2)
O15 0.033(3) 0.021(2) 0.020(2) 0.0032(16) 0.006(2) 0.0019(19)
N1 0.039(4) 0.041(4) 0.037(3) 0.009(3) 0.010(3) 0.002(3)
C1 0.022(3) 0.018(3) 0.030(3) 0.005(2) 0.009(3) 0.003(2)
C2 0.022(3) 0.021(3) 0.017(3) 0.000(2) 0.004(3) 0.000(2)
C3 0.031(4) 0.018(3) 0.034(4) -0.003(3) 0.006(3) 0.004(3)
C4 0.037(4) 0.019(3) 0.042(4) 0.001(3) 0.005(3) -0.008(3)
C5 0.031(4) 0.031(4) 0.041(4) 0.000(3) 0.003(3) -0.012(3)
C6 0.023(4) 0.029(4) 0.039(4) 0.000(3) 0.008(3) -0.004(3)
C7 0.021(3) 0.020(3) 0.024(3) -0.001(2) 0.007(3) -0.001(2)
C8 0.023(3) 0.019(3) 0.027(3) 0.003(2) 0.008(3) 0.002(2)
C9 0.045(5) 0.021(3) 0.030(3) 0.002(3) 0.023(3) 0.002(3)
C10 0.048(5) 0.023(3) 0.034(4) 0.000(3) 0.023(3) 0.010(3)
C11 0.025(4) 0.018(3) 0.024(3) 0.000(2) 0.007(3) 0.000(2)
C12 0.025(4) 0.019(3) 0.031(3) 0.005(2) 0.011(3) 0.003(3)
C13 0.031(4) 0.020(3) 0.029(3) -0.002(2) 0.014(3) 0.004(3)
C14 0.025(4) 0.022(3) 0.023(3) 0.003(2) 0.006(3) 0.006(3)
C15 0.022(3) 0.013(3) 0.033(3) 0.004(2) 0.005(3) 0.001(2)
C16 0.019(3) 0.021(3) 0.017(3) -0.001(2) 0.004(2) -0.002(2)
C17 0.028(4) 0.016(3) 0.032(3) -0.003(2) 0.005(3) 0.003(3)
C18 0.037(4) 0.015(3) 0.043(4) -0.003(3) 0.009(3) -0.005(3)
C19 0.027(4) 0.032(4) 0.041(4) 0.003(3) 0.009(3) -0.007(3)
C20 0.020(3) 0.026(3) 0.039(4) -0.004(3) 0.012(3) -0.003(3)
C21 0.025(3) 0.017(3) 0.023(3) -0.002(2) 0.006(3) 0.002(2)
C22 0.020(3) 0.015(3) 0.023(3) 0.002(2) 0.006(3) 0.004(2)
C23 0.040(4) 0.016(3) 0.027(3) 0.002(2) 0.015(3) 0.000(3)
C24 0.044(5) 0.016(3) 0.033(4) -0.003(2) 0.019(3) 0.002(3)
C25 0.021(3) 0.017(3) 0.021(3) -0.001(2) 0.002(3) 0.002(2)
C26 0.024(4) 0.019(3) 0.026(3) 0.005(2) 0.008(3) 0.002(2)
C27 0.025(4) 0.020(3) 0.026(3) -0.002(2) 0.012(3) 0.002(2)
C28 0.024(3) 0.013(3) 0.022(3) 0.002(2) 0.002(3) 0.001(2)

loop_
_atom_type_symbol
_atom_type_description
_atom_type_scat_dispersion_real
_atom_type_scat_dispersion_imag
_atom_type_scat_source
C C 0.0033 0.0016 'International Tables Vol C Tables 4.2.6.8 and 6.1.1.4'
H H 0.0000 0.0000 'International Tables Vol C Tables 4.2.6.8 and 6.1.1.4'
Eu Eu -0.1578 3.6682 'International Tables Vol C Tables 4.2.6.8 and 6.1.1.4'
N N 0.0061 0.0033 'International Tables Vol C Tables 4.2.6.8 and 6.1.1.4'
O O 0.0106 0.0060 'International Tables Vol C Tables 4.2.6.8 and 6.1.1.4'

loop_
_geom_angle_atom_site_label_1
_geom_angle_atom_site_label_2
_geom_angle_atom_site_label_3
_geom_angle
_geom_angle_site_symmetry_1
_geom_angle_site_symmetry_3
O1 Eu1 O2 77.9(2) . .
O1 Eu1 O11 142.3(2) . 4_565
O2 Eu1 O11 91.7(2) . 4_565
O1 Eu1 O9 123.63(18) . .
O2 Eu1 O9 147.66(19) . .
O11 Eu1 O9 83.40(19) 4_565 .
O1 Eu1 O15 77.93(19) . .
O2 Eu1 O15 139.58(19) . .
O11 Eu1 O15 87.98(19) 4_565 .
O9 Eu1 O15 72.39(15) . .
O1 Eu1 O4 135.36(19) . .
O2 Eu1 O4 75.22(19) . .
O11 Eu1 O4 73.64(17) 4_565 .
O9 Eu1 O4 72.74(15) . .
O15 Eu1 O4 142.07(16) . .
O1 Eu1 O3 87.1(2) . .
O2 Eu1 O3 73.9(2) . .
O11 Eu1 O3 125.06(17) 4_565 .
O9 Eu1 O3 82.85(17) . .
O15 Eu1 O3 136.15(15) . .
O4 Eu1 O3 51.47(15) . .
O1 Eu1 O14 70.9(2) . .
O2 Eu1 O14 69.5(2) . .
O11 Eu1 O14 71.56(18) 4_565 .
O9 Eu1 O14 136.83(16) . .
O15 Eu1 O14 72.14(16) . .
O4 Eu1 O14 128.74(15) . .
O3 Eu1 O14 140.32(18) . .
O1 Eu1 C14 110.7(2) . .
O2 Eu1 C14 71.0(2) . .
O11 Eu1 C14 99.56(19) 4_565 .
O9 Eu1 C14 78.26(17) . .
O15 Eu1 C14 148.63(16) . .
O4 Eu1 C14 26.08(17) . .
O3 Eu1 C14 25.50(17) . .
O14 Eu1 C14 139.14(17) . .
O1 Eu1 O11 78.88(18) . .
O2 Eu1 O11 136.13(18) . .
O11 Eu1 O11 128.0(2) 4_565 .
O9 Eu1 O11 45.98(15) . .
O15 Eu1 O11 68.54(14) . .
O4 Eu1 O11 96.83(14) . .
O3 Eu1 O11 68.20(15) . .
O14 Eu1 O11 134.31(15) . .
C14 Eu1 O11 83.23(16) . .
O6 Eu2 O5 79.7(2) . .
O6 Eu2 O9 124.72(19) . .
O5 Eu2 O9 144.86(18) . .
O6 Eu2 O10 140.57(19) . 4_565
O5 Eu2 O10 88.1(2) . 4_565
O9 Eu2 O10 85.46(18) . 4_565
O6 Eu2 O13 140.08(18) . .
O5 Eu2 O13 76.77(19) . .
O9 Eu2 O13 68.53(16) . .
O10 Eu2 O13 70.23(16) 4_565 .
O6 Eu2 O8 78.60(17) . .
O5 Eu2 O8 136.08(18) . .
O9 Eu2 O8 77.70(16) . .
O10 Eu2 O8 85.12(16) 4_565 .
O13 Eu2 O8 139.11(16) . .
O6 Eu2 O12 69.25(18) . .
O5 Eu2 O12 70.32(19) . .
O9 Eu2 O12 93.56(18) . .
O10 Eu2 O12 140.39(16) 4_565 .
O13 Eu2 O12 72.63(15) . .
O8 Eu2 O12 133.41(15) . .
O6 Eu2 O7 73.93(18) . .
O5 Eu2 O7 86.32(18) . .
O9 Eu2 O7 122.42(16) . .
O10 Eu2 O7 67.94(16) 4_565 .
O13 Eu2 O7 135.15(14) . .
O8 Eu2 O7 51.06(14) . .
O12 Eu2 O7 139.09(17) . .
O6 Eu2 O10 76.15(19) . .
O5 Eu2 O10 137.22(17) . .
O9 Eu2 O10 49.14(15) . .
O10 Eu2 O10 131.9(2) 4_565 .
O13 Eu2 O10 100.52(15) . .
O8 Eu2 O10 71.93(14) . .
O12 Eu2 O10 68.30(16) . .
O7 Eu2 O10 119.21(14) . .
O6 Eu2 C28 73.91(18) . .
O5 Eu2 C28 110.8(2) . .
O9 Eu2 C28 100.99(17) . .
O10 Eu2 C28 75.87(17) 4_565 .
O13 Eu2 C28 145.05(16) . .
O8 Eu2 C28 25.87(17) . .
O12 Eu2 C28 142.32(16) . .
O7 Eu2 C28 25.21(16) . .
O10 Eu2 C28 95.66(16) . .
O6 Eu2 N1 100.51(19) . .
O5 Eu2 N1 149.99(19) . .
O9 Eu2 N1 24.35(15) . .
O10 Eu2 N1 108.18(19) 4_565 .
O13 Eu2 N1 85.10(16) . .
O8 Eu2 N1 71.91(16) . .
O12 Eu2 N1 81.60(19) . .
O7 Eu2 N1 122.88(16) . .
O10 Eu2 N1 24.87(15) . .
C28 Eu2 N1 97.78(18) . .
C1 O1 Eu1 153.7(5) . .
C1 O2 Eu1 144.5(5) 4_565 .
C14 O3 Eu1 93.8(4) . .
C14 O4 Eu1 93.7(4) . .
C15 O5 Eu2 137.0(5) . .
C15 O6 Eu2 154.9(5) 4_566 .
C28 O7 Eu2 92.6(4) . .
C28 O8 Eu2 96.4(4) . .
N1 O9 Eu2 107.2(4) . .
N1 O9 Eu1 110.5(4) . .
Eu2 O9 Eu1 135.0(2) . .
N1 O10 Eu2 137.6(5) . 4_566
N1 O10 Eu2 89.1(4) . .
Eu2 O10 Eu2 127.2(2) 4_566 .
N1 O11 Eu1 147.1(5) . 4_566
N1 O11 Eu1 85.8(4) . .
Eu1 O11 Eu1 122.9(2) 4_566 .
Eu2 O12 H12A 109.4 . .
Eu2 O12 H12C 109.5 . .
H12A O12 H12C 109.5 . .
Eu2 O13 H13A 109.2 . .
Eu2 O13 H13C 109.6 . .
H13A O13 H13C 109.5 . .
Eu1 O14 H14A 109.2 . .
Eu1 O14 H14B 109.5 . .
H14A O14 H14B 109.6 . .
Eu1 O15 H15A 109.5 . .
O11 N1 O10 128.8(7) . .
O11 N1 O9 116.5(6) . .
O10 N1 O9 114.2(6) . .
O11 N1 Eu2 161.6(5) . .
O10 N1 Eu2 66.0(4) . .
O9 N1 Eu2 48.4(3) . .
O1 C1 O2 124.3(7) . 4_566
O1 C1 C2 120.2(6) . .
O2 C1 C2 115.4(6) 4_566 .
C3 C2 C7 119.9(6) . .
C3 C2 C1 118.4(6) . .
C7 C2 C1 121.1(5) . .
C2 C3 C4 120.7(6) . .
C2 C3 H3A 119.6 . .
C4 C3 H3A 119.6 . .
C5 C4 C3 119.9(6) . .
C5 C4 H4A 120.1 . .
C3 C4 H4A 120.1 . .
C4 C5 C6 119.7(7) . .
C4 C5 H5A 120.1 . .
C6 C5 H5A 120.1 . .
C7 C6 C5 122.0(7) . .
C7 C6 H6B 119.0 . .
C5 C6 H6B 119.0 . .
C6 C7 C2 117.6(6) . .
C6 C7 C8 118.5(6) . .
C2 C7 C8 123.7(6) . .
C13 C8 C9 118.0(6) . .
C13 C8 C7 121.1(6) . .
C9 C8 C7 120.6(6) . .
C10 C9 C8 120.8(6) . .
C10 C9 H9A 119.6 . .
C8 C9 H9A 119.6 . .
C11 C10 C9 121.1(6) . .
C11 C10 H10A 119.5 . .
C9 C10 H10A 119.5 . .
C10 C11 C12 118.4(6) . .
C10 C11 C14 120.8(6) . 3_464
C12 C11 C14 120.8(6) . 3_464
C13 C12 C11 120.7(6) . .
C13 C12 H12B 119.6 . .
C11 C12 H12B 119.6 . .
C12 C13 C8 120.8(6) . .
C12 C13 H13B 119.6 . .
C8 C13 H13B 119.6 . .
O3 C14 O4 120.5(6) . .
O3 C14 C11 121.0(6) . 3_464
O4 C14 C11 118.5(6) . 3_464
O3 C14 Eu1 60.7(3) . .
O4 C14 Eu1 60.2(3) . .
C11 C14 Eu1 174.3(4) 3_464 .
O6 C15 O5 124.9(7) 4_565 .
O6 C15 C16 116.0(6) 4_565 .
O5 C15 C16 119.0(6) . .
C17 C16 C21 119.8(6) . .
C17 C16 C15 117.6(6) . .
C21 C16 C15 122.3(5) . .
C18 C17 C16 121.1(6) . .
C18 C17 H17A 119.5 . .
C16 C17 H17A 119.5 . .
C19 C18 C17 119.4(6) . .
C19 C18 H18A 120.3 . .
C17 C18 H18A 120.3 . .
C18 C19 C20 120.3(7) . .
C18 C19 H19A 119.8 . .
C20 C19 H19A 119.8 . .
C19 C20 C21 121.1(7) . .
C19 C20 H20A 119.4 . .
C21 C20 H20A 119.4 . .
C20 C21 C16 118.3(6) . .
C20 C21 C22 117.6(6) . .
C16 C21 C22 123.9(6) . .
C23 C22 C27 118.3(6) . .
C23 C22 C21 120.2(6) . .
C27 C22 C21 121.3(6) . .
C22 C23 C24 120.7(6) . .
C22 C23 H23A 119.6 . .
C24 C23 H23A 119.6 . .
C25 C24 C23 120.9(6) . .
C25 C24 H24A 119.6 . .
C23 C24 H24A 119.6 . .
C24 C25 C26 118.6(6) . .
C24 C25 C28 121.0(6) . 3_554
C26 C25 C28 120.4(6) . 3_554
C27 C26 C25 120.6(6) . .
C27 C26 H26A 119.7 . .
C25 C26 H26A 119.7 . .
C26 C27 C22 120.9(6) . .
C26 C27 H27A 119.6 . .
C22 C27 H27A 119.6 . .
O7 C28 O8 119.8(5) . .
O7 C28 C25 121.7(6) . 3_554
O8 C28 C25 118.6(6) . 3_554
O7 C28 Eu2 62.2(3) . .
O8 C28 Eu2 57.7(3) . .
C25 C28 Eu2 175.3(4) 3_554 .

loop_
_geom_bond_atom_site_label_1
_geom_bond_atom_site_label_2
_geom_bond_distance
_geom_bond_site_symmetry_2
Eu1 O1 2.318(5) .
Eu1 O2 2.318(5) .
Eu1 O11 2.331(5) 4_565
Eu1 O9 2.456(5) .
Eu1 O15 2.461(4) .
Eu1 O4 2.526(4) .
Eu1 O3 2.539(5) .
Eu1 O14 2.547(5) .
Eu1 C14 2.905(6) .
Eu1 O11 3.005(7) .
Eu2 O6 2.305(5) .
Eu2 O5 2.341(5) .
Eu2 O9 2.399(5) .
Eu2 O10 2.463(5) 4_565
Eu2 O13 2.472(4) .
Eu2 O8 2.496(4) .
Eu2 O12 2.516(5) .
Eu2 O7 2.598(5) .
Eu2 O10 2.799(6) .
Eu2 C28 2.934(6) .
Eu2 N1 3.063(7) .
O1 C1 1.230(8) .
O2 C1 1.244(8) 4_565
O3 C14 1.253(8) .
O4 C14 1.280(8) .
O5 C15 1.250(8) .
O6 C15 1.244(8) 4_566
O7 C28 1.251(8) .
O8 C28 1.289(8) .
O9 N1 1.322(7) .
O10 N1 1.288(8) .
O10 Eu2 2.463(5) 4_566
O11 N1 1.255(8) .
O11 Eu1 2.331(5) 4_566
O12 H12A 0.8500 .
O12 H12C 0.8500 .
O13 H13A 0.8500 .
O13 H13C 0.8500 .
O14 H14A 0.8501 .
O14 H14B 0.8501 .
O15 H15A 0.8200 .
C1 O2 1.244(8) 4_566
C1 C2 1.495(9) .
C2 C3 1.388(9) .
C2 C7 1.414(9) .
C3 C4 1.393(10) .
C3 H3A 0.9300 .
C4 C5 1.365(11) .
C4 H4A 0.9300 .
C5 C6 1.393(10) .
C5 H5A 0.9300 .
C6 C7 1.387(9) .
C6 H6B 0.9300 .
C7 C8 1.490(8) .
C8 C13 1.393(9) .
C8 C9 1.409(9) .
C9 C10 1.383(9) .
C9 H9A 0.9300 .
C10 C11 1.383(9) .
C10 H10A 0.9300 .
C11 C12 1.405(9) .
C11 C14 1.501(8) 3_464
C12 C13 1.386(9) .
C12 H12B 0.9300 .
C13 H13B 0.9300 .
C14 C11 1.501(8) 3_464
C15 O6 1.244(8) 4_565
C15 C16 1.494(9) .
C16 C17 1.396(8) .
C16 C21 1.402(9) .
C17 C18 1.386(10) .
C17 H17A 0.9300 .
C18 C19 1.373(10) .
C18 H18A 0.9300 .
C19 C20 1.392(9) .
C19 H19A 0.9300 .
C20 C21 1.397(9) .
C20 H20A 0.9300 .
C21 C22 1.501(8) .
C22 C23 1.390(9) .
C22 C27 1.396(9) .
C23 C24 1.402(9) .
C23 H23A 0.9300 .
C24 C25 1.380(9) .
C24 H24A 0.9300 .
C25 C26 1.400(9) .
C25 C28 1.501(8) 3_554
C26 C27 1.392(8) .
C26 H26A 0.9300 .
C27 H27A 0.9300 .
C28 C25 1.501(8) 3_554
